data_4032931
loop_
_publ_author_name
'Chang, Meng-Yang'
'Hsiao, Yu-Ting'

_publ_section_title
;
 H2SO4-Mediated Stereocontrolled Annulation of Oxygenated Naphthalenes and
 4-Alkenols: One-Pot Synthesis of Tetanthrenes.
;
_journal_issue 21
_journal_name_full 'The Journal of organic chemistry'
_journal_page_first 11594
_journal_page_last 11602
_journal_paper_doi 10.1021/acs.joc.7b02291
_journal_volume 82
_journal_year 2017
_chemical_formula_sum 'C29 H27 O3 S'
_chemical_formula_weight 455.56
_space_group_crystal_system monoclinic
_space_group_IT_number 14
_space_group_name_Hall '-P 2ybc'
_space_group_name_H-M_alt 'P 1 21/c 1'
_symmetry_space_group_name_Hall '-P 2ybc'
_symmetry_space_group_name_H-M 'P 1 21/c 1'
_atom_sites_solution_hydrogens geom
_audit_creation_method SHELXL-2014/6
_cell_angle_alpha 90
_cell_angle_beta 103.400(2)
_cell_angle_gamma 90
_cell_formula_units_Z 4
_cell_length_a 12.4191(8)
_cell_length_b 13.6805(10)
_cell_length_c 15.3386(11)
_cell_measurement_reflns_used 7858
_cell_measurement_temperature 100(2)
_cell_measurement_theta_max 26.3151
_cell_measurement_theta_min 2.7302
_cell_volume 2535.1(3)
_computing_cell_refinement 'SAINT V8.34A (Bruker AXS Inc., 2013)'
_computing_data_collection 'Bruker APEX2'
_computing_data_reduction 'SAINT V8.34A (Bruker AXS Inc., 2013)'
_computing_molecular_graphics 'Bruker SHELXTL'
_computing_publication_material 'Bruker SHELXTL'
_computing_structure_refinement 'SHELXL-2014/6 (Sheldrick, 2014)'
_diffrn_ambient_temperature 100(2)
_diffrn_detector_area_resol_mean 8.3333
_diffrn_measured_fraction_theta_full 0.998
_diffrn_measured_fraction_theta_max 0.981
_diffrn_measurement_device_type 'Bruker APEX-II CCD'
_diffrn_measurement_method '\f and \w scans'
_diffrn_radiation_type MoK\a
_diffrn_radiation_wavelength 0.71073
_diffrn_reflns_av_R_equivalents 0.0280
_diffrn_reflns_av_unetI/netI 0.0260
_diffrn_reflns_Laue_measured_fraction_full 0.998
_diffrn_reflns_Laue_measured_fraction_max 0.981
_diffrn_reflns_limit_h_max 13
_diffrn_reflns_limit_h_min -15
_diffrn_reflns_limit_k_max 16
_diffrn_reflns_limit_k_min -16
_diffrn_reflns_limit_l_max 18
_diffrn_reflns_limit_l_min -18
_diffrn_reflns_number 20557
_diffrn_reflns_point_group_measured_fraction_full 0.998
_diffrn_reflns_point_group_measured_fraction_max 0.981
_diffrn_reflns_theta_full 25.242
_diffrn_reflns_theta_max 26.494
_diffrn_reflns_theta_min 1.686
_exptl_absorpt_coefficient_mu 0.155
_exptl_absorpt_correction_T_max 0.9484
_exptl_absorpt_correction_T_min 0.8726
_exptl_absorpt_correction_type multi-scan
_exptl_absorpt_process_details 'SADABS V2014/4 (Bruker AXS Inc.)'
_exptl_crystal_colour Colorless
_exptl_crystal_density_diffrn 1.194
_exptl_crystal_density_meas ?
_exptl_crystal_density_method 'not measured'
_exptl_crystal_description Lump
_exptl_crystal_F_000 964
_exptl_crystal_size_max 0.22
_exptl_crystal_size_mid 0.17
_exptl_crystal_size_min 0.15
_refine_diff_density_max 0.706
_refine_diff_density_min -0.319
_refine_diff_density_rms 0.047
_refine_ls_extinction_method none
_refine_ls_goodness_of_fit_ref 1.023
_refine_ls_hydrogen_treatment constr
_refine_ls_matrix_type full
_refine_ls_number_parameters 301
_refine_ls_number_reflns 5158
_refine_ls_number_restraints 0
_refine_ls_restrained_S_all 1.023
_refine_ls_R_factor_all 0.0479
_refine_ls_R_factor_gt 0.0380
_refine_ls_shift/su_max 0.001
_refine_ls_shift/su_mean 0.000
_refine_ls_structure_factor_coef Fsqd
_refine_ls_weighting_details 'w=1/[\s^2^(Fo^2^)+(0.0519P)^2^+1.4279P] where P=(Fo^2^+2Fc^2^)/3'
_refine_ls_weighting_scheme calc
_refine_ls_wR_factor_gt 0.0970
_refine_ls_wR_factor_ref 0.1032
_reflns_Friedel_coverage 0.000
_reflns_number_gt 4295
_reflns_number_total 5158
_reflns_threshold_expression 'I > 2\s(I)'
_cod_data_source_file jo7b02291_si_001.cif
_cod_data_source_block 170637lt_sq_9c_CCDC_1568160
_cod_depositor_comments
;
The following automatic conversions were performed:

'_exptl_crystal_density_meas' value 'not measured' was changed to '?'
- the value is perceived as not measured.

Automatic conversion script
Id: cif_fix_values 4973 2017-02-22 13:04:09Z antanas 

 Adding full bibliography for 4032923--4032931.cif.
;
_cod_database_code 4032931
_shelx_space_group_comment
;
The symmetry employed for this shelxl refinement is uniquely defined
by the following loop, which should always be used as a source of
symmetry information in preference to the above space-group names.
They are only intended as comments.
;
_shelxl_version_number 2014/6

loop_
_space_group_symop_operation_xyz
'x, y, z'
'-x, y+1/2, -z+1/2'
'-x, -y, -z'
'x, -y-1/2, z-1/2'

loop_
_atom_site_label
_atom_site_type_symbol
_atom_site_fract_x
_atom_site_fract_y
_atom_site_fract_z
_atom_site_U_iso_or_equiv
_atom_site_adp_type
_atom_site_occupancy
_atom_site_site_symmetry_order
_atom_site_calc_flag
_atom_site_refinement_flags_posn
_atom_site_refinement_flags_adp
S1 S 0.79939(3) 0.55815(3) 0.86808(2) 0.01537(10) Uani 1 1 d . .
O1 O 0.69621(9) 0.58875(8) 0.88834(7) 0.0200(2) Uani 1 1 d . .
O2 O 0.90130(9) 0.59500(8) 0.92350(7) 0.0202(2) Uani 1 1 d . .
O3 O 0.51022(9) 0.49212(8) 1.16562(7) 0.0221(3) Uani 1 1 d . .
C1 C 0.78455(18) 0.69914(15) 0.49156(13) 0.0370(5) Uani 1 1 d . .
H1 H 0.8601 0.7077 0.4837 0.056 Uiso 1 1 calc R U
H27 H 0.7461 0.7622 0.4839 0.056 Uiso 1 1 calc R U
H3 H 0.7447 0.6528 0.4468 0.056 Uiso 1 1 calc R U
C2 C 0.78872(15) 0.66025(12) 0.58415(11) 0.0248(4) Uani 1 1 d . .
C3 C 0.88756(15) 0.62997(12) 0.64038(12) 0.0260(4) Uani 1 1 d . .
H4 H 0.9538 0.6322 0.6194 0.031 Uiso 1 1 calc R U
C4 C 0.89158(14) 0.59663(12) 0.72636(11) 0.0219(3) Uani 1 1 d . .
H5 H 0.9598 0.5765 0.7642 0.026 Uiso 1 1 calc R U
C5 C 0.79412(13) 0.59301(11) 0.75648(10) 0.0182(3) Uani 1 1 d . .
C6 C 0.80761(13) 0.42705(11) 0.87089(10) 0.0169(3) Uani 1 1 d . .
H24 H 0.8720 0.4084 0.8455 0.020 Uiso 1 1 calc R U
C7 C 0.83178(12) 0.38742(11) 0.96819(10) 0.0157(3) Uani 1 1 d . .
H11 H 0.9057 0.4132 1.0003 0.019 Uiso 1 1 calc R U
C8 C 0.74800(12) 0.41633(11) 1.02306(10) 0.0149(3) Uani 1 1 d . .
C9 C 0.77168(12) 0.48963(11) 1.09157(10) 0.0148(3) Uani 1 1 d . .
C10 C 0.68955(12) 0.51365(11) 1.14000(9) 0.0155(3) Uani 1 1 d . .
C11 C 0.71227(13) 0.58435(12) 1.20968(10) 0.0196(3) Uani 1 1 d . .
H8 H 0.6571 0.5998 1.2412 0.024 Uiso 1 1 calc R U
C12 C 0.81276(14) 0.63054(12) 1.23202(11) 0.0223(3) Uani 1 1 d . .
H2 H 0.8276 0.6771 1.2792 0.027 Uiso 1 1 calc R U
C13 C 0.70578(13) 0.38039(12) 0.81177(11) 0.0194(3) Uani 1 1 d . .
H23 H 0.6903 0.4115 0.7519 0.023 Uiso 1 1 calc R U
H22 H 0.6413 0.3921 0.8381 0.023 Uiso 1 1 calc R U
C14 C 0.72102(14) 0.26926(12) 0.80152(11) 0.0231(4) Uani 1 1 d . .
C15 C 0.78892(13) 0.22245(12) 0.88743(11) 0.0216(3) Uani 1 1 d . .
C16 C 0.84139(12) 0.27671(11) 0.96312(10) 0.0183(3) Uani 1 1 d . .
C17 C 0.87380(13) 0.54074(12) 1.11654(10) 0.0181(3) Uani 1 1 d . .
H10 H 0.9300 0.5277 1.0853 0.022 Uiso 1 1 calc R U
C18 C 0.89368(13) 0.60842(12) 1.18453(11) 0.0211(3) Uani 1 1 d . .
H9 H 0.9632 0.6407 1.1997 0.025 Uiso 1 1 calc R U
C19 C 0.58571(12) 0.46489(12) 1.11805(10) 0.0167(3) Uani 1 1 d . .
C20 C 0.56560(12) 0.39335(12) 1.05417(10) 0.0177(3) Uani 1 1 d . .
H7 H 0.4965 0.3603 1.0408 0.021 Uiso 1 1 calc R U
C21 C 0.64753(12) 0.36897(11) 1.00837(10) 0.0170(3) Uani 1 1 d . .
H6 H 0.6331 0.3177 0.9655 0.020 Uiso 1 1 calc R U
C22 C 0.90394(13) 0.22847(12) 1.03864(11) 0.0232(3) Uani 1 1 d . .
H15 H 0.9398 0.2658 1.0893 0.028 Uiso 1 1 calc R U
C23 C 0.91477(15) 0.12779(13) 1.04125(13) 0.0309(4) Uani 1 1 d . .
H14 H 0.9567 0.0962 1.0933 0.037 Uiso 1 1 calc R U
C24 C 0.86333(16) 0.07365(13) 0.96648(14) 0.0342(4) Uani 1 1 d . .
H12 H 0.8703 0.0045 0.9671 0.041 Uiso 1 1 calc R U
C25 C 0.80200(15) 0.12027(13) 0.89115(13) 0.0303(4) Uani 1 1 d . .
H13 H 0.7678 0.0822 0.8405 0.036 Uiso 1 1 calc R U
C26 C 0.78001(15) 0.25059(14) 0.72521(12) 0.0297(4) Uani 1 1 d . .
H16 H 0.8520 0.2835 0.7388 0.045 Uiso 1 1 calc R U
H18 H 0.7346 0.2762 0.6689 0.045 Uiso 1 1 calc R U
H17 H 0.7909 0.1802 0.7193 0.045 Uiso 1 1 calc R U
C27 C 0.60403(14) 0.22447(14) 0.77569(12) 0.0291(4) Uani 1 1 d . .
H20 H 0.6097 0.1540 0.7664 0.044 Uiso 1 1 calc R U
H19 H 0.5621 0.2549 0.7203 0.044 Uiso 1 1 calc R U
H21 H 0.5659 0.2361 0.8240 0.044 Uiso 1 1 calc R U
C28 C 0.69408(13) 0.62222(12) 0.70135(11) 0.0232(4) Uani 1 1 d . .
H26 H 0.6278 0.6193 0.7221 0.028 Uiso 1 1 calc R U
C29 C 0.69221(15) 0.65570(13) 0.61565(12) 0.0271(4) Uani 1 1 d . .
H25 H 0.6240 0.6759 0.5778 0.033 Uiso 1 1 calc R U

loop_
_atom_site_aniso_label
_atom_site_aniso_U_11
_atom_site_aniso_U_22
_atom_site_aniso_U_33
_atom_site_aniso_U_23
_atom_site_aniso_U_13
_atom_site_aniso_U_12
S1 0.01491(19) 0.01393(19) 0.01810(19) -0.00247(14) 0.00549(14) -0.00127(14)
O1 0.0179(6) 0.0204(6) 0.0233(6) -0.0031(5) 0.0081(4) 0.0010(4)
O2 0.0181(6) 0.0175(6) 0.0243(6) -0.0018(5) 0.0036(5) -0.0026(4)
O3 0.0188(6) 0.0251(6) 0.0253(6) -0.0004(5) 0.0113(5) 0.0047(5)
C1 0.0507(12) 0.0310(11) 0.0323(10) 0.0125(8) 0.0155(9) 0.0026(9)
C2 0.0364(10) 0.0146(8) 0.0253(9) 0.0018(7) 0.0109(7) -0.0008(7)
C3 0.0313(9) 0.0190(8) 0.0330(9) 0.0016(7) 0.0183(8) 0.0007(7)
C4 0.0213(8) 0.0185(8) 0.0274(9) 0.0012(7) 0.0090(7) 0.0030(6)
C5 0.0220(8) 0.0129(8) 0.0205(8) -0.0010(6) 0.0068(6) -0.0018(6)
C6 0.0195(8) 0.0139(7) 0.0189(7) -0.0036(6) 0.0074(6) -0.0012(6)
C7 0.0152(7) 0.0143(8) 0.0187(7) -0.0030(6) 0.0058(6) -0.0013(6)
C8 0.0161(7) 0.0136(7) 0.0150(7) 0.0014(6) 0.0037(6) 0.0024(6)
C9 0.0157(7) 0.0132(7) 0.0153(7) 0.0029(6) 0.0030(6) 0.0033(6)
C10 0.0170(7) 0.0143(7) 0.0150(7) 0.0030(6) 0.0031(6) 0.0052(6)
C11 0.0228(8) 0.0181(8) 0.0191(8) 0.0011(6) 0.0073(6) 0.0057(6)
C12 0.0281(9) 0.0188(8) 0.0194(8) -0.0047(6) 0.0045(7) 0.0028(7)
C13 0.0181(8) 0.0205(8) 0.0199(7) -0.0039(6) 0.0053(6) -0.0026(6)
C14 0.0261(8) 0.0200(9) 0.0246(8) -0.0089(7) 0.0084(7) -0.0058(7)
C15 0.0216(8) 0.0170(8) 0.0293(8) -0.0055(7) 0.0125(7) -0.0024(6)
C16 0.0164(7) 0.0157(8) 0.0258(8) -0.0030(6) 0.0112(6) -0.0011(6)
C17 0.0171(7) 0.0180(8) 0.0196(7) -0.0004(6) 0.0047(6) 0.0020(6)
C18 0.0184(8) 0.0195(8) 0.0237(8) -0.0030(7) 0.0015(6) -0.0004(6)
C19 0.0153(7) 0.0185(8) 0.0175(7) 0.0056(6) 0.0059(6) 0.0063(6)
C20 0.0143(7) 0.0195(8) 0.0191(7) 0.0028(6) 0.0038(6) -0.0008(6)
C21 0.0186(7) 0.0160(8) 0.0161(7) 0.0003(6) 0.0032(6) -0.0004(6)
C22 0.0213(8) 0.0211(9) 0.0292(8) 0.0003(7) 0.0096(7) 0.0012(6)
C23 0.0301(9) 0.0216(9) 0.0432(11) 0.0081(8) 0.0130(8) 0.0056(7)
C24 0.0389(11) 0.0139(9) 0.0546(12) 0.0012(8) 0.0209(9) 0.0034(7)
C25 0.0346(10) 0.0193(9) 0.0408(10) -0.0094(8) 0.0166(8) -0.0037(7)
C26 0.0327(10) 0.0299(10) 0.0297(9) -0.0135(8) 0.0135(8) -0.0098(8)
C27 0.0278(9) 0.0299(10) 0.0307(9) -0.0119(8) 0.0088(7) -0.0099(7)
C28 0.0199(8) 0.0246(9) 0.0255(8) 0.0007(7) 0.0058(7) -0.0022(7)
C29 0.0265(9) 0.0258(9) 0.0269(9) 0.0029(7) 0.0020(7) -0.0001(7)

loop_
_atom_type_symbol
_atom_type_description
_atom_type_scat_dispersion_real
_atom_type_scat_dispersion_imag
_atom_type_scat_source
C C 0.0033 0.0016 'International Tables Vol C Tables 4.2.6.8 and 6.1.1.4'
H H 0.0000 0.0000 'International Tables Vol C Tables 4.2.6.8 and 6.1.1.4'
O O 0.0106 0.0060 'International Tables Vol C Tables 4.2.6.8 and 6.1.1.4'
S S 0.1246 0.1234 'International Tables Vol C Tables 4.2.6.8 and 6.1.1.4'

loop_
_geom_angle_atom_site_label_1
_geom_angle_atom_site_label_2
_geom_angle_atom_site_label_3
_geom_angle
O2 S1 O1 118.14(7)
O2 S1 C5 107.92(7)
O1 S1 C5 107.12(7)
O2 S1 C6 107.31(7)
O1 S1 C6 109.36(7)
C5 S1 C6 106.40(7)
C2 C1 H1 109.5
C2 C1 H27 109.5
H1 C1 H27 109.5
C2 C1 H3 109.5
H1 C1 H3 109.5
H27 C1 H3 109.5
C3 C2 C29 118.57(15)
C3 C2 C1 121.53(16)
C29 C2 C1 119.89(16)
C4 C3 C2 121.38(16)
C4 C3 H4 119.3
C2 C3 H4 119.3
C3 C4 C5 119.01(15)
C3 C4 H5 120.5
C5 C4 H5 120.5
C28 C5 C4 120.73(15)
C28 C5 S1 119.69(12)
C4 C5 S1 119.47(12)
C13 C6 C7 112.16(13)
C13 C6 S1 111.79(11)
C7 C6 S1 111.68(10)
C13 C6 H24 106.9
C7 C6 H24 106.9
S1 C6 H24 106.9
C16 C7 C8 110.83(12)
C16 C7 C6 107.38(12)
C8 C7 C6 115.68(12)
C16 C7 H11 107.5
C8 C7 H11 107.5
C6 C7 H11 107.5
C21 C8 C9 118.25(13)
C21 C8 C7 119.53(13)
C9 C8 C7 122.19(13)
C17 C9 C10 116.47(14)
C17 C9 C8 124.11(14)
C10 C9 C8 119.41(13)
C11 C10 C19 120.60(14)
C11 C10 C9 120.35(14)
C19 C10 C9 119.05(14)
C12 C11 C10 120.87(14)
C12 C11 H8 119.6
C10 C11 H8 119.6
C11 C12 C18 119.41(15)
C11 C12 H2 120.3
C18 C12 H2 120.3
C6 C13 C14 111.74(13)
C6 C13 H23 109.3
C14 C13 H23 109.3
C6 C13 H22 109.3
C14 C13 H22 109.3
H23 C13 H22 107.9
C15 C14 C26 108.72(14)
C15 C14 C27 110.69(14)
C26 C14 C27 108.96(13)
C15 C14 C13 112.35(13)
C26 C14 C13 109.39(14)
C27 C14 C13 106.67(14)
C16 C15 C25 117.67(16)
C16 C15 C14 123.24(15)
C25 C15 C14 119.08(15)
C22 C16 C15 119.77(15)
C22 C16 C7 117.46(14)
C15 C16 C7 122.75(14)
C18 C17 C9 121.91(14)
C18 C17 H10 119.0
C9 C17 H10 119.0
C17 C18 C12 120.99(15)
C17 C18 H9 119.5
C12 C18 H9 119.5
C20 C19 O3 122.97(14)
C20 C19 C10 120.74(14)
O3 C19 C10 116.27(14)
C19 C20 C21 119.72(14)
C19 C20 H7 120.1
C21 C20 H7 120.1
C8 C21 C20 122.71(14)
C8 C21 H6 118.6
C20 C21 H6 118.6
C23 C22 C16 121.62(16)
C23 C22 H15 119.2
C16 C22 H15 119.2
C22 C23 C24 118.91(17)
C22 C23 H14 120.5
C24 C23 H14 120.5
C25 C24 C23 120.15(17)
C25 C24 H12 119.9
C23 C24 H12 119.9
C24 C25 C15 121.86(17)
C24 C25 H13 119.1
C15 C25 H13 119.1
C14 C26 H16 109.5
C14 C26 H18 109.5
H16 C26 H18 109.5
C14 C26 H17 109.5
H16 C26 H17 109.5
H18 C26 H17 109.5
C14 C27 H20 109.5
C14 C27 H19 109.5
H20 C27 H19 109.5
C14 C27 H21 109.5
H20 C27 H21 109.5
H19 C27 H21 109.5
C29 C28 C5 119.20(15)
C29 C28 H26 120.4
C5 C28 H26 120.4
C28 C29 C2 121.10(16)
C28 C29 H25 119.5
C2 C29 H25 119.5

loop_
_geom_bond_atom_site_label_1
_geom_bond_atom_site_label_2
_geom_bond_distance
S1 O2 1.4422(11)
S1 O1 1.4486(11)
S1 C5 1.7635(16)
S1 C6 1.7964(16)
O3 C19 1.3664(18)
C1 C2 1.506(2)
C1 H1 0.9800
C1 H27 0.9800
C1 H3 0.9800
C2 C3 1.390(3)
C2 C29 1.394(3)
C3 C4 1.385(2)
C3 H4 0.9500
C4 C5 1.393(2)
C4 H5 0.9500
C5 C28 1.390(2)
C6 C13 1.516(2)
C6 C7 1.551(2)
C6 H24 1.0000
C7 C16 1.523(2)
C7 C8 1.534(2)
C7 H11 1.0000
C8 C21 1.377(2)
C8 C9 1.433(2)
C9 C17 1.421(2)
C9 C10 1.432(2)
C10 C11 1.420(2)
C10 C19 1.421(2)
C11 C12 1.370(2)
C11 H8 0.9500
C12 C18 1.404(2)
C12 H2 0.9500
C13 C14 1.545(2)
C13 H23 0.9900
C13 H22 0.9900
C14 C15 1.531(2)
C14 C26 1.539(2)
C14 C27 1.542(2)
C15 C16 1.405(2)
C15 C25 1.407(2)
C16 C22 1.401(2)
C17 C18 1.373(2)
C17 H10 0.9500
C18 H9 0.9500
C19 C20 1.366(2)
C20 C21 1.404(2)
C20 H7 0.9500
C21 H6 0.9500
C22 C23 1.384(2)
C22 H15 0.9500
C23 C24 1.390(3)
C23 H14 0.9500
C24 C25 1.384(3)
C24 H12 0.9500
C25 H13 0.9500
C26 H16 0.9800
C26 H18 0.9800
C26 H17 0.9800
C27 H20 0.9800
C27 H19 0.9800
C27 H21 0.9800
C28 C29 1.387(2)
C28 H26 0.9500
C29 H25 0.9500
